data_4114645
loop_
_publ_author_name
'Robert G. Carlson'
'Melanie A. Gile'
'Joseph A. Heppert'
'Mark H. Mason'
'Douglas R. Powell'
'David Vander Velde'
'Joseph M. Vilain'

_publ_contact_author
; 
   Prof. Joseph A. Heppert 
   Department of Chemistry 
   University of Kansas 
   Rm 2010 Malott Hall
   1251 Wescoe Hall Dr. 
   Lawrence, KS  66045-7582  USA 
;
_publ_contact_author_email jheppert@ku.edu
_publ_contact_author_fax 1(785)8645396
_publ_contact_author_phone 1(785)8644150
_publ_section_title
;
 The Metathesis-Facilitated Synthesis of Terminal Ruthenium Carbide
 Complexes: A Unique Carbon Atom Transfer Reaction
;
_journal_name_full 'Journal of the American Chemical Society'
_journal_page_first 1580
_journal_page_last 1581
_journal_paper_doi 10.1021/ja017088g
_journal_volume 124
_journal_year 2002
_chemical_formula_moiety 'C40 H59 Cl2 N2 P Ru, C6 H6'
_chemical_formula_sum 'C46 H65 Cl2 N2 P Ru'
_chemical_formula_weight 848.94
_chemical_name_systematic
; 
 ? 
;
_space_group_IT_number 14
_symmetry_cell_setting monoclinic
_symmetry_space_group_name_Hall '-P 2yn'
_symmetry_space_group_name_H-M 'P 1 21/n 1'
_atom_sites_solution_hydrogens geom
_atom_sites_solution_primary direct
_atom_sites_solution_secondary difmap
_audit_creation_method SHELXL-97
_cell_angle_alpha 90.00
_cell_angle_beta 94.669(2)
_cell_angle_gamma 90.00
_cell_formula_units_Z 4
_cell_length_a 11.7787(4)
_cell_length_b 21.2005(8)
_cell_length_c 17.3676(7)
_cell_measurement_reflns_used 9572
_cell_measurement_temperature 100(2)
_cell_measurement_theta_max 30.51
_cell_measurement_theta_min 2.23
_cell_volume 4322.5(3)
_computing_cell_refinement 'Bruker SMART'
_computing_data_collection 'Bruker SMART'
_computing_data_reduction 'Bruker SAINT'
_computing_molecular_graphics 'Bruker SHELXTL'
_computing_publication_material 'Bruker SHELXTL'
_computing_structure_refinement 'SHELXL-97 (Sheldrick, 1997)'
_computing_structure_solution 'SHELXS-97 (Sheldrick, 1990)'
_diffrn_ambient_temperature 100(2)
_diffrn_measured_fraction_theta_full 1.000
_diffrn_measured_fraction_theta_max 0.984
_diffrn_measurement_device_type 'Bruker APEX'
_diffrn_measurement_method '\w scan frames'
_diffrn_radiation_monochromator graphite
_diffrn_radiation_source 'fine-focus sealed tube'
_diffrn_radiation_type MoK\a
_diffrn_radiation_wavelength 0.71073
_diffrn_reflns_av_R_equivalents 0.0268
_diffrn_reflns_av_sigmaI/netI 0.0325
_diffrn_reflns_limit_h_max 16
_diffrn_reflns_limit_h_min -16
_diffrn_reflns_limit_k_max 30
_diffrn_reflns_limit_k_min -30
_diffrn_reflns_limit_l_max 15
_diffrn_reflns_limit_l_min -24
_diffrn_reflns_number 36519
_diffrn_reflns_theta_full 26.00
_diffrn_reflns_theta_max 30.53
_diffrn_reflns_theta_min 1.52
_diffrn_standards_decay_% -0.03
_diffrn_standards_number 680
_exptl_absorpt_coefficient_mu 0.557
_exptl_absorpt_correction_T_max 0.8968
_exptl_absorpt_correction_T_min 0.8163
_exptl_absorpt_correction_type multi-scan
_exptl_absorpt_process_details 'SADABS, 1996'
_exptl_crystal_colour yellow
_exptl_crystal_density_diffrn 1.305
_exptl_crystal_density_meas 0
_exptl_crystal_description block
_exptl_crystal_F_000 1792
_exptl_crystal_size_max 0.38
_exptl_crystal_size_mid 0.31
_exptl_crystal_size_min 0.20
_refine_diff_density_max 1.113
_refine_diff_density_min -0.475
_refine_diff_density_rms 0.081
_refine_ls_extinction_method none
_refine_ls_goodness_of_fit_ref 1.052
_refine_ls_hydrogen_treatment mixed
_refine_ls_matrix_type full
_refine_ls_number_parameters 469
_refine_ls_number_reflns 13007
_refine_ls_number_restraints 0
_refine_ls_restrained_S_all 1.052
_refine_ls_R_factor_all 0.0384
_refine_ls_R_factor_gt 0.0327
_refine_ls_shift/su_max 0.002
_refine_ls_shift/su_mean 0.000
_refine_ls_structure_factor_coef Fsqd
_refine_ls_weighting_details 'calc w=1/[\s^2^(Fo^2^)+(0.0462P)^2^+1.8500P] where P=(Fo^2^+2Fc^2^)/3'
_refine_ls_weighting_scheme calc
_refine_ls_wR_factor_gt 0.0850
_refine_ls_wR_factor_ref 0.0882
_reflns_number_gt 11393
_reflns_number_total 13007
_reflns_threshold_expression >2sigma(I)
_cod_data_source_file ja017088g_s1.cif
_cod_data_source_block 01100
_cod_database_code 4114645

loop_
_symmetry_equiv_pos_as_xyz
'x, y, z'
'-x+1/2, y+1/2, -z+1/2'
'-x, -y, -z'
'x-1/2, -y-1/2, z-1/2'

loop_
_atom_site_label
_atom_site_type_symbol
_atom_site_fract_x
_atom_site_fract_y
_atom_site_fract_z
_atom_site_U_iso_or_equiv
_atom_site_adp_type
_atom_site_occupancy
_atom_site_symmetry_multiplicity
_atom_site_calc_flag
_atom_site_refinement_flags
Ru1 Ru 0.490193(9) 0.028308(5) 0.751269(6) 0.01298(4) Uani 1 1 d .
P1 P 0.49487(3) 0.137890(17) 0.79117(2) 0.01285(7) Uani 1 1 d .
Cl1 Cl 0.59469(3) 0.000901(17) 0.86942(2) 0.02101(8) Uani 1 1 d .
Cl2 Cl 0.32543(3) 0.054184(17) 0.66969(2) 0.01980(7) Uani 1 1 d .
C1 C 0.38236(12) 0.15667(7) 0.85641(8) 0.0154(3) Uani 1 1 d .
H1 H 0.3988 0.2000 0.8772 0.018 Uiso 1 1 calc R
C2 C 0.38699(16) 0.11208(9) 0.92563(11) 0.0288(4) Uani 1 1 d .
H2A H 0.4649 0.1121 0.9517 0.035 Uiso 1 1 calc R
H2B H 0.3693 0.0686 0.9075 0.035 Uiso 1 1 calc R
C3 C 0.30151(18) 0.13221(11) 0.98336(12) 0.0370(5) Uani 1 1 d .
H3A H 0.3032 0.1014 1.0263 0.044 Uiso 1 1 calc R
H3B H 0.3236 0.1739 1.0053 0.044 Uiso 1 1 calc R
C4 C 0.18078(16) 0.13588(9) 0.94364(12) 0.0328(4) Uani 1 1 d .
H4A H 0.1552 0.0931 0.9271 0.039 Uiso 1 1 calc R
H4B H 0.1281 0.1519 0.9807 0.039 Uiso 1 1 calc R
C5 C 0.17694(14) 0.17915(9) 0.87376(11) 0.0277(4) Uani 1 1 d .
H5A H 0.1954 0.2228 0.8910 0.033 Uiso 1 1 calc R
H5B H 0.0990 0.1792 0.8478 0.033 Uiso 1 1 calc R
C6 C 0.26112(14) 0.15809(10) 0.81658(10) 0.0275(4) Uani 1 1 d .
H6A H 0.2581 0.1876 0.7723 0.033 Uiso 1 1 calc R
H6B H 0.2401 0.1156 0.7967 0.033 Uiso 1 1 calc R
C7 C 0.62803(12) 0.16001(7) 0.84872(9) 0.0162(3) Uani 1 1 d .
H7 H 0.6365 0.1287 0.8919 0.019 Uiso 1 1 calc R
C8 C 0.63052(18) 0.22439(10) 0.88759(18) 0.0517(7) Uani 1 1 d .
H8A H 0.5656 0.2279 0.9201 0.062 Uiso 1 1 calc R
H8B H 0.6221 0.2577 0.8476 0.062 Uiso 1 1 calc R
C9 C 0.74231(17) 0.23438(10) 0.93779(15) 0.0424(6) Uani 1 1 d .
H9A H 0.7432 0.2773 0.9602 0.051 Uiso 1 1 calc R
H9B H 0.7470 0.2037 0.9809 0.051 Uiso 1 1 calc R
C10 C 0.84321(17) 0.22635(10) 0.89183(12) 0.0373(5) Uani 1 1 d .
H10A H 0.9141 0.2319 0.9258 0.045 Uiso 1 1 calc R
H10B H 0.8417 0.2588 0.8508 0.045 Uiso 1 1 calc R
C11 C 0.84152(17) 0.16187(16) 0.85602(16) 0.0633(9) Uani 1 1 d .
H11A H 0.8476 0.1296 0.8973 0.076 Uiso 1 1 calc R
H11B H 0.9080 0.1572 0.8251 0.076 Uiso 1 1 calc R
C12 C 0.73202(17) 0.15114(17) 0.80414(14) 0.0634(9) Uani 1 1 d .
H12A H 0.7290 0.1812 0.7604 0.076 Uiso 1 1 calc R
H12B H 0.7321 0.1079 0.7828 0.076 Uiso 1 1 calc R
C13 C 0.46546(13) 0.19219(7) 0.70855(8) 0.0158(3) Uani 1 1 d .
H13 H 0.3900 0.1784 0.6837 0.019 Uiso 1 1 calc R
C14 C 0.5477(2) 0.18612(10) 0.64513(12) 0.0387(5) Uani 1 1 d .
H14A H 0.6234 0.2026 0.6643 0.046 Uiso 1 1 calc R
H14B H 0.5565 0.1411 0.6319 0.046 Uiso 1 1 calc R
C15 C 0.5038(2) 0.22267(9) 0.57284(11) 0.0347(4) Uani 1 1 d .
H15A H 0.5601 0.2198 0.5337 0.042 Uiso 1 1 calc R
H15B H 0.4318 0.2034 0.5507 0.042 Uiso 1 1 calc R
C16 C 0.48322(14) 0.29142(7) 0.59128(9) 0.0218(3) Uani 1 1 d .
H16A H 0.5567 0.3120 0.6076 0.026 Uiso 1 1 calc R
H16B H 0.4497 0.3132 0.5444 0.026 Uiso 1 1 calc R
C17 C 0.4038(2) 0.29730(9) 0.65482(11) 0.0335(4) Uani 1 1 d .
H17A H 0.3282 0.2800 0.6367 0.040 Uiso 1 1 calc R
H17B H 0.3940 0.3424 0.6674 0.040 Uiso 1 1 calc R
C18 C 0.44992(19) 0.26193(8) 0.72754(10) 0.0298(4) Uani 1 1 d .
H18A H 0.5239 0.2803 0.7474 0.036 Uiso 1 1 calc R
H18B H 0.3961 0.2662 0.7681 0.036 Uiso 1 1 calc R
C19 C 0.45255(13) -0.06849(7) 0.73948(8) 0.0160(3) Uani 1 1 d .
N20 N 0.36308(11) -0.09768(6) 0.76697(8) 0.0187(2) Uani 1 1 d .
C21 C 0.36619(17) -0.16675(8) 0.75801(12) 0.0305(4) Uani 1 1 d .
H21A H 0.2973 -0.1823 0.7274 0.037 Uiso 1 1 calc R
H21B H 0.3729 -0.1881 0.8088 0.037 Uiso 1 1 calc R
C22 C 0.47274(16) -0.17691(8) 0.71507(12) 0.0287(4) Uani 1 1 d .
H22A H 0.5277 -0.2050 0.7444 0.034 Uiso 1 1 calc R
H22B H 0.4534 -0.1950 0.6631 0.034 Uiso 1 1 calc R
N23 N 0.51848(12) -0.11220(6) 0.70994(8) 0.0196(3) Uani 1 1 d .
C24 C 0.26436(13) -0.06983(7) 0.79666(9) 0.0179(3) Uani 1 1 d .
C25 C 0.16866(14) -0.05809(8) 0.74572(10) 0.0226(3) Uani 1 1 d .
C26 C 0.07060(15) -0.03505(8) 0.77696(12) 0.0286(4) Uani 1 1 d .
H26 H 0.0057 -0.0252 0.7430 0.034 Uiso 1 1 calc R
C27 C 0.06538(16) -0.02626(8) 0.85572(13) 0.0299(4) Uani 1 1 d .
C28 C 0.16111(15) -0.03979(8) 0.90461(11) 0.0253(3) Uani 1 1 d .
H28 H 0.1585 -0.0337 0.9586 0.030 Uiso 1 1 calc R
C29 C 0.26161(14) -0.06225(7) 0.87660(9) 0.0200(3) Uani 1 1 d .
C30 C 0.16527(16) -0.07305(10) 0.66111(11) 0.0308(4) Uani 1 1 d .
H30A H 0.2427 -0.0717 0.6444 0.046 Uiso 1 1 d R
H30B H 0.1177 -0.0419 0.6319 0.046 Uiso 1 1 d R
H30C H 0.1332 -0.1153 0.6518 0.046 Uiso 1 1 d R
C31 C -0.04401(18) -0.00433(12) 0.88794(16) 0.0464(6) Uani 1 1 d .
H31A H -0.0735 -0.0380 0.9195 0.070 Uiso 1 1 d R
H31B H -0.1006 0.0059 0.8452 0.070 Uiso 1 1 d R
H31C H -0.0285 0.0333 0.9199 0.070 Uiso 1 1 d R
C32 C 0.35981(16) -0.08155(9) 0.93224(10) 0.0271(3) Uani 1 1 d .
H32A H 0.3588 -0.1274 0.9392 0.041 Uiso 1 1 d R
H32B H 0.3531 -0.0608 0.9821 0.041 Uiso 1 1 d R
H32C H 0.4315 -0.0690 0.9117 0.041 Uiso 1 1 d R
C33 C 0.61211(13) -0.10133(7) 0.66381(9) 0.0187(3) Uani 1 1 d .
C34 C 0.72353(14) -0.11000(7) 0.69613(10) 0.0210(3) Uani 1 1 d .
C35 C 0.81176(14) -0.10040(8) 0.64858(10) 0.0244(3) Uani 1 1 d .
H35 H 0.8882 -0.1058 0.6695 0.029 Uiso 1 1 calc R
C36 C 0.79127(15) -0.08305(9) 0.57135(11) 0.0266(3) Uani 1 1 d .
C37 C 0.67909(15) -0.07613(8) 0.54094(10) 0.0257(3) Uani 1 1 d .
H37 H 0.6643 -0.0649 0.4881 0.031 Uiso 1 1 calc R
C38 C 0.58781(14) -0.08535(7) 0.58601(9) 0.0210(3) Uani 1 1 d .
C39 C 0.74781(17) -0.12894(9) 0.77943(10) 0.0292(4) Uani 1 1 d .
H39A H 0.8292 -0.1237 0.7946 0.044 Uiso 1 1 d R
H39B H 0.7264 -0.1732 0.7858 0.044 Uiso 1 1 d R
H39C H 0.7036 -0.1023 0.8121 0.044 Uiso 1 1 d R
C40 C 0.88810(17) -0.07130(12) 0.52135(13) 0.0418(5) Uani 1 1 d .
H40A H 0.9232 -0.0304 0.5348 0.063 Uiso 1 1 d R
H40B H 0.8588 -0.0711 0.4669 0.063 Uiso 1 1 d R
H40C H 0.9451 -0.1048 0.5299 0.063 Uiso 1 1 d R
C41 C 0.46725(15) -0.07677(9) 0.55159(10) 0.0273(3) Uani 1 1 d .
H41A H 0.4323 -0.0411 0.5767 0.041 Uiso 1 1 d R
H41B H 0.4235 -0.1152 0.5596 0.041 Uiso 1 1 d R
H41C H 0.4675 -0.0684 0.4961 0.041 Uiso 1 1 d R
C42 C 0.59302(14) 0.03502(7) 0.69267(10) 0.0199(3) Uani 1 1 d .
C1S C 1.0043(2) 0.11601(11) 0.66570(14) 0.0455(5) Uani 1 1 d .
H1S H 1.0559 0.0929 0.6999 0.055 Uiso 1 1 calc R
C2S C 1.0339(3) 0.17461(12) 0.64108(17) 0.0551(7) Uani 1 1 d .
H2S H 1.1062 0.1918 0.6578 0.066 Uiso 1 1 calc R
C3S C 0.9589(3) 0.20897(14) 0.5918(2) 0.0653(8) Uani 1 1 d .
H3S H 0.9784 0.2501 0.5755 0.078 Uiso 1 1 calc R
C4S C 0.8550(3) 0.18238(16) 0.5666(2) 0.0702(9) Uani 1 1 d .
H4S H 0.8035 0.2053 0.5321 0.084 Uiso 1 1 calc R
C5S C 0.8252(2) 0.12316(14) 0.59083(17) 0.0543(6) Uani 1 1 d .
H5S H 0.7540 0.1052 0.5730 0.065 Uiso 1 1 calc R
C6S C 0.8997(2) 0.09019(12) 0.64115(14) 0.0436(5) Uani 1 1 d .
H6S H 0.8792 0.0497 0.6590 0.052 Uiso 1 1 calc R

loop_
_atom_site_aniso_label
_atom_site_aniso_U_11
_atom_site_aniso_U_22
_atom_site_aniso_U_33
_atom_site_aniso_U_23
_atom_site_aniso_U_13
_atom_site_aniso_U_12
Ru1 0.01498(6) 0.01091(6) 0.01300(6) -0.00054(4) 0.00094(4) 0.00002(4)
P1 0.01305(15) 0.01149(15) 0.01395(16) -0.00002(12) 0.00078(13) -0.00025(12)
Cl1 0.02759(18) 0.01590(16) 0.01846(16) 0.00041(13) -0.00478(14) 0.00293(13)
Cl2 0.02102(16) 0.01779(16) 0.01956(17) -0.00040(13) -0.00467(13) -0.00040(12)
C1 0.0152(6) 0.0148(6) 0.0163(6) -0.0006(5) 0.0019(5) -0.0001(5)
C2 0.0287(8) 0.0313(9) 0.0282(9) 0.0132(7) 0.0131(7) 0.0120(7)
C3 0.0398(10) 0.0463(12) 0.0275(9) 0.0153(8) 0.0185(8) 0.0176(9)
C4 0.0309(9) 0.0271(9) 0.0438(11) -0.0003(8) 0.0243(8) 0.0018(7)
C5 0.0173(7) 0.0361(9) 0.0304(9) -0.0026(7) 0.0058(6) 0.0030(6)
C6 0.0157(7) 0.0446(10) 0.0225(8) -0.0046(7) 0.0029(6) 0.0000(7)
C7 0.0144(6) 0.0164(6) 0.0177(7) -0.0001(5) -0.0001(5) -0.0013(5)
C8 0.0296(10) 0.0301(10) 0.0896(19) -0.0318(11) -0.0305(11) 0.0085(8)
C9 0.0271(9) 0.0338(10) 0.0627(14) -0.0264(10) -0.0183(9) 0.0025(8)
C10 0.0292(9) 0.0483(12) 0.0318(10) 0.0169(9) -0.0124(8) -0.0227(8)
C11 0.0131(8) 0.117(2) 0.0605(16) -0.0563(16) 0.0046(9) -0.0102(11)
C12 0.0167(8) 0.133(3) 0.0418(13) -0.0469(15) 0.0093(8) -0.0227(12)
C13 0.0183(6) 0.0134(6) 0.0157(6) 0.0006(5) 0.0008(5) 0.0005(5)
C14 0.0513(12) 0.0360(10) 0.0323(10) 0.0190(8) 0.0243(9) 0.0269(9)
C15 0.0583(13) 0.0264(9) 0.0214(8) 0.0072(7) 0.0152(8) 0.0142(8)
C16 0.0263(8) 0.0187(7) 0.0201(7) 0.0052(6) 0.0006(6) -0.0021(6)
C17 0.0556(12) 0.0227(8) 0.0241(8) 0.0090(7) 0.0140(8) 0.0193(8)
C18 0.0569(12) 0.0156(7) 0.0178(7) 0.0015(6) 0.0072(8) 0.0065(7)
C19 0.0194(6) 0.0151(6) 0.0137(6) -0.0004(5) 0.0023(5) -0.0010(5)
N20 0.0222(6) 0.0117(5) 0.0232(6) -0.0022(5) 0.0071(5) -0.0014(5)
C21 0.0376(10) 0.0123(7) 0.0446(11) -0.0041(7) 0.0213(8) -0.0045(6)
C22 0.0342(9) 0.0134(7) 0.0411(10) -0.0053(7) 0.0193(8) -0.0034(6)
N23 0.0243(6) 0.0118(6) 0.0238(7) -0.0022(5) 0.0098(5) -0.0019(5)
C24 0.0200(7) 0.0128(6) 0.0218(7) -0.0011(5) 0.0057(6) -0.0015(5)
C25 0.0233(7) 0.0197(7) 0.0249(8) 0.0004(6) 0.0013(6) -0.0062(6)
C26 0.0197(7) 0.0265(8) 0.0390(10) 0.0003(7) -0.0005(7) -0.0029(6)
C27 0.0230(8) 0.0239(8) 0.0442(11) -0.0094(7) 0.0110(8) -0.0036(6)
C28 0.0282(8) 0.0204(7) 0.0287(9) -0.0068(6) 0.0111(7) -0.0050(6)
C29 0.0242(7) 0.0145(6) 0.0218(7) -0.0015(5) 0.0054(6) -0.0032(5)
C30 0.0308(9) 0.0362(10) 0.0246(8) -0.0010(7) -0.0018(7) -0.0124(7)
C31 0.0250(9) 0.0506(13) 0.0654(16) -0.0199(12) 0.0145(10) 0.0021(9)
C32 0.0319(9) 0.0280(9) 0.0214(8) 0.0027(7) 0.0022(7) 0.0001(7)
C33 0.0223(7) 0.0130(6) 0.0218(7) -0.0034(5) 0.0078(6) -0.0005(5)
C34 0.0256(7) 0.0154(7) 0.0224(7) -0.0043(6) 0.0033(6) 0.0021(6)
C35 0.0211(7) 0.0229(8) 0.0292(8) -0.0059(6) 0.0025(6) -0.0020(6)
C36 0.0245(8) 0.0298(9) 0.0270(8) -0.0055(7) 0.0101(7) -0.0054(6)
C37 0.0288(8) 0.0286(8) 0.0205(8) -0.0031(6) 0.0059(6) -0.0020(7)
C38 0.0241(7) 0.0187(7) 0.0205(7) -0.0043(6) 0.0040(6) -0.0020(6)
C39 0.0346(9) 0.0283(9) 0.0246(8) 0.0011(7) 0.0026(7) 0.0097(7)
C40 0.0275(9) 0.0651(15) 0.0344(11) 0.0022(10) 0.0122(8) -0.0071(9)
C41 0.0255(8) 0.0330(9) 0.0231(8) -0.0055(7) 0.0007(6) 0.0002(7)
C42 0.0223(7) 0.0158(7) 0.0224(7) -0.0014(5) 0.0077(6) -0.0010(5)
C1S 0.0591(14) 0.0396(12) 0.0361(11) -0.0045(9) -0.0052(10) 0.0063(10)
C2S 0.0601(16) 0.0449(14) 0.0569(16) -0.0054(12) -0.0161(13) -0.0056(12)
C3S 0.0669(18) 0.0480(15) 0.078(2) 0.0170(14) -0.0114(16) -0.0022(13)
C4S 0.0494(15) 0.070(2) 0.088(2) 0.0262(18) -0.0121(15) 0.0100(14)
C5S 0.0318(11) 0.0654(17) 0.0662(17) 0.0024(14) 0.0080(11) 0.0037(11)
C6S 0.0443(12) 0.0452(12) 0.0430(12) -0.0023(10) 0.0138(10) 0.0043(10)

loop_
_atom_type_symbol
_atom_type_description
_atom_type_scat_dispersion_real
_atom_type_scat_dispersion_imag
_atom_type_scat_source
C C 0.0033 0.0016 'International Tables Vol C Tables 4.2.6.8 and 6.1.1.4'
H H 0.0000 0.0000 'International Tables Vol C Tables 4.2.6.8 and 6.1.1.4'
N N 0.0061 0.0033 'International Tables Vol C Tables 4.2.6.8 and 6.1.1.4'
P P 0.1023 0.0942 'International Tables Vol C Tables 4.2.6.8 and 6.1.1.4'
Cl Cl 0.1484 0.1585 'International Tables Vol C Tables 4.2.6.8 and 6.1.1.4'
Ru Ru -1.2594 0.8363 'International Tables Vol C Tables 4.2.6.8 and 6.1.1.4'

loop_
_geom_angle_atom_site_label_1
_geom_angle_atom_site_label_2
_geom_angle_atom_site_label_3
_geom_angle
C42 Ru1 C19 100.57(7)
C42 Ru1 Cl2 102.56(6)
C19 Ru1 Cl2 90.67(4)
C42 Ru1 Cl1 101.48(6)
C19 Ru1 Cl1 86.32(4)
Cl2 Ru1 Cl1 155.917(15)
C42 Ru1 P1 95.33(5)
C19 Ru1 P1 164.06(4)
Cl2 Ru1 P1 86.993(13)
Cl1 Ru1 P1 89.391(13)
C13 P1 C7 110.99(7)
C13 P1 C1 104.01(7)
C7 P1 C1 103.41(7)
C13 P1 Ru1 112.10(5)
C7 P1 Ru1 113.32(5)
C1 P1 Ru1 112.30(5)
C2 C1 C6 109.83(14)
C2 C1 P1 111.50(10)
C6 C1 P1 114.42(11)
C1 C2 C3 110.99(14)
C4 C3 C2 110.71(17)
C5 C4 C3 110.90(15)
C4 C5 C6 111.38(15)
C5 C6 C1 110.01(14)
C12 C7 C8 110.56(18)
C12 C7 P1 112.21(12)
C8 C7 P1 116.86(11)
C7 C8 C9 111.15(15)
C10 C9 C8 111.3(2)
C9 C10 C11 109.92(16)
C10 C11 C12 111.2(2)
C7 C12 C11 111.05(17)
C18 C13 C14 109.30(14)
C18 C13 P1 116.91(11)
C14 C13 P1 114.61(11)
C15 C14 C13 110.91(15)
C16 C15 C14 111.28(16)
C17 C16 C15 110.67(14)
C16 C17 C18 111.32(15)
C13 C18 C17 109.67(14)
N23 C19 N20 108.29(13)
N23 C19 Ru1 126.02(11)
N20 C19 Ru1 125.42(11)
C19 N20 C24 128.29(13)
C19 N20 C21 113.18(13)
C24 N20 C21 118.30(13)
N20 C21 C22 102.73(13)
N23 C22 C21 102.51(13)
C19 N23 C33 126.85(13)
C19 N23 C22 113.19(13)
C33 N23 C22 118.91(12)
C25 C24 C29 121.64(15)
C25 C24 N20 118.73(14)
C29 C24 N20 119.19(14)
C24 C25 C26 117.65(16)
C24 C25 C30 122.56(16)
C26 C25 C30 119.67(16)
C27 C26 C25 122.15(17)
C28 C27 C26 118.52(16)
C28 C27 C31 120.67(19)
C26 C27 C31 120.77(19)
C27 C28 C29 121.79(17)
C28 C29 C24 118.17(16)
C28 C29 C32 119.86(15)
C24 C29 C32 121.84(15)
C34 C33 C38 122.09(15)
C34 C33 N23 119.65(15)
C38 C33 N23 118.18(14)
C35 C34 C33 117.66(15)
C35 C34 C39 121.03(16)
C33 C34 C39 121.31(15)
C36 C35 C34 122.00(16)
C37 C36 C35 118.59(16)
C37 C36 C40 120.22(17)
C35 C36 C40 121.18(17)
C36 C37 C38 121.63(16)
C37 C38 C33 117.99(15)
C37 C38 C41 120.37(15)
C33 C38 C41 121.62(15)
C2S C1S C6S 120.4(2)
C1S C2S C3S 120.3(3)
C4S C3S C2S 118.9(3)
C5S C4S C3S 120.9(3)
C6S C5S C4S 119.4(3)
C5S C6S C1S 120.0(2)

loop_
_geom_bond_atom_site_label_1
_geom_bond_atom_site_label_2
_geom_bond_distance
Ru1 C42 1.6503(16)
Ru1 C19 2.1059(15)
Ru1 Cl2 2.3721(4)
Ru1 Cl1 2.3775(4)
Ru1 P1 2.4237(4)
P1 C13 1.8501(15)
P1 C7 1.8503(15)
P1 C1 1.8555(15)
C1 C2 1.527(2)
C1 C6 1.536(2)
C2 C3 1.538(2)
C3 C4 1.531(3)
C4 C5 1.519(3)
C5 C6 1.526(2)
C7 C12 1.513(2)
C7 C8 1.522(2)
C8 C9 1.534(3)
C9 C10 1.494(3)
C10 C11 1.501(4)
C11 C12 1.529(3)
C13 C18 1.529(2)
C13 C14 1.530(2)
C14 C15 1.529(3)
C15 C16 1.516(2)
C16 C17 1.509(2)
C17 C18 1.530(2)
C19 N23 1.3380(19)
C19 N20 1.3429(19)
N20 C24 1.4367(19)
N20 C21 1.473(2)
C21 C22 1.526(2)
C22 N23 1.479(2)
N23 C33 1.4335(19)
C24 C25 1.397(2)
C24 C29 1.401(2)
C25 C26 1.403(2)
C25 C30 1.501(3)
C26 C27 1.387(3)
C27 C28 1.385(3)
C27 C31 1.519(3)
C28 C29 1.399(2)
C29 C32 1.502(2)
C33 C34 1.397(2)
C33 C38 1.400(2)
C34 C35 1.394(2)
C34 C39 1.506(2)
C35 C36 1.393(3)
C36 C37 1.390(3)
C36 C40 1.509(2)
C37 C38 1.394(2)
C38 C41 1.506(2)
C1S C2S 1.368(4)
C1S C6S 1.384(4)
C2S C3S 1.386(4)
C3S C4S 1.385(4)
C4S C5S 1.378(4)
C5S C6S 1.377(4)

loop_
_geom_torsion_atom_site_label_1
_geom_torsion_atom_site_label_2
_geom_torsion_atom_site_label_3
_geom_torsion_atom_site_label_4
_geom_torsion
C42 Ru1 P1 C13 59.63(8)
C19 Ru1 P1 C13 -124.60(16)
Cl2 Ru1 P1 C13 -42.72(5)
Cl1 Ru1 P1 C13 161.10(5)
C42 Ru1 P1 C7 -66.96(8)
C19 Ru1 P1 C7 108.80(16)
Cl2 Ru1 P1 C7 -169.31(5)
Cl1 Ru1 P1 C7 34.51(5)
C42 Ru1 P1 C1 176.31(8)
C19 Ru1 P1 C1 -7.92(16)
Cl2 Ru1 P1 C1 73.96(5)
Cl1 Ru1 P1 C1 -82.22(5)
C13 P1 C1 C2 175.19(12)
C7 P1 C1 C2 -68.77(13)
Ru1 P1 C1 C2 53.76(13)
C13 P1 C1 C6 49.80(13)
C7 P1 C1 C6 165.84(12)
Ru1 P1 C1 C6 -71.64(12)
C6 C1 C2 C3 -57.8(2)
P1 C1 C2 C3 174.25(14)
C1 C2 C3 C4 56.3(2)
C2 C3 C4 C5 -55.0(2)
C3 C4 C5 C6 56.5(2)
C4 C5 C6 C1 -58.1(2)
C2 C1 C6 C5 58.34(19)
P1 C1 C6 C5 -175.39(12)
C13 P1 C7 C12 -66.36(19)
C1 P1 C7 C12 -177.34(18)
Ru1 P1 C7 C12 60.82(18)
C13 P1 C7 C8 62.84(18)
C1 P1 C7 C8 -48.14(18)
Ru1 P1 C7 C8 -169.98(16)
C12 C7 C8 C9 -54.1(3)
P1 C7 C8 C9 175.91(18)
C7 C8 C9 C10 56.2(3)
C8 C9 C10 C11 -57.8(3)
C9 C10 C11 C12 58.3(3)
C8 C7 C12 C11 54.6(3)
P1 C7 C12 C11 -173.0(2)
C10 C11 C12 C7 -57.2(3)
C7 P1 C13 C18 -60.29(14)
C1 P1 C13 C18 50.30(14)
Ru1 P1 C13 C18 171.86(12)
C7 P1 C13 C14 69.51(15)
C1 P1 C13 C14 -179.90(14)
Ru1 P1 C13 C14 -58.33(15)
C18 C13 C14 C15 -57.8(2)
P1 C13 C14 C15 168.71(15)
C13 C14 C15 C16 56.2(2)
C14 C15 C16 C17 -55.1(2)
C15 C16 C17 C18 56.8(2)
C14 C13 C18 C17 58.7(2)
P1 C13 C18 C17 -169.00(13)
C16 C17 C18 C13 -59.0(2)
C42 Ru1 C19 N23 16.44(15)
Cl2 Ru1 C19 N23 119.35(13)
Cl1 Ru1 C19 N23 -84.56(13)
P1 Ru1 C19 N23 -159.27(10)
C42 Ru1 C19 N20 -170.14(14)
Cl2 Ru1 C19 N20 -67.23(13)
Cl1 Ru1 C19 N20 88.86(13)
P1 Ru1 C19 N20 14.2(3)
N23 C19 N20 C24 -173.08(15)
Ru1 C19 N20 C24 12.5(2)
N23 C19 N20 C21 1.23(19)
Ru1 C19 N20 C21 -173.17(13)
C19 N20 C21 C22 -2.9(2)
C24 N20 C21 C22 172.02(15)
N20 C21 C22 N23 3.2(2)
N20 C19 N23 C33 169.18(15)
Ru1 C19 N23 C33 -16.5(2)
N20 C19 N23 C22 1.14(19)
Ru1 C19 N23 C22 175.50(12)
C21 C22 N23 C19 -2.8(2)
C21 C22 N23 C33 -171.93(15)
C19 N20 C24 C25 90.9(2)
C21 N20 C24 C25 -83.16(19)
C19 N20 C24 C29 -96.7(2)
C21 N20 C24 C29 89.28(19)
C29 C24 C25 C26 3.3(2)
N20 C24 C25 C26 175.58(14)
C29 C24 C25 C30 -172.65(15)
N20 C24 C25 C30 -0.4(2)
C24 C25 C26 C27 -2.5(3)
C30 C25 C26 C27 173.58(17)
C25 C26 C27 C28 1.1(3)
C25 C26 C27 C31 -176.94(18)
C26 C27 C28 C29 -0.4(3)
C31 C27 C28 C29 177.65(17)
C27 C28 C29 C24 1.2(2)
C27 C28 C29 C32 -174.75(16)
C25 C24 C29 C28 -2.7(2)
N20 C24 C29 C28 -174.90(14)
C25 C24 C29 C32 173.14(15)
N20 C24 C29 C32 0.9(2)
C19 N23 C33 C34 106.37(19)
C22 N23 C33 C34 -86.20(19)
C19 N23 C33 C38 -76.9(2)
C22 N23 C33 C38 90.56(19)
C38 C33 C34 C35 1.8(2)
N23 C33 C34 C35 178.44(14)
C38 C33 C34 C39 -178.29(15)
N23 C33 C34 C39 -1.7(2)
C33 C34 C35 C36 -0.3(2)
C39 C34 C35 C36 179.81(16)
C34 C35 C36 C37 -1.0(3)
C34 C35 C36 C40 178.46(18)
C35 C36 C37 C38 0.8(3)
C40 C36 C37 C38 -178.64(18)
C36 C37 C38 C33 0.6(3)
C36 C37 C38 C41 179.30(16)
C34 C33 C38 C37 -2.0(2)
N23 C33 C38 C37 -178.65(14)
C34 C33 C38 C41 179.36(15)
N23 C33 C38 C41 2.7(2)
C6S C1S C2S C3S 0.6(4)
C1S C2S C3S C4S -1.5(5)
C2S C3S C4S C5S 1.0(6)
C3S C4S C5S C6S 0.4(5)
C4S C5S C6S C1S -1.3(4)
C2S C1S C6S C5S 0.9(4)
